data_4076032
loop_
_publ_author_name
'Hino, Shirley'
'Olmstead, Marilyn M.'
'Power, Philip P.'

_publ_section_title
;
 Characterization of a Plumbylplumbylene:&#x00A0; An Isomeric Form of a
 &#x201C;Diplumbene&#x201D;
;
_journal_issue 22
_journal_name_full Organometallics
_journal_page_first 5484
_journal_paper_doi 10.1021/om050482t
_journal_volume 24
_journal_year 2005
_chemical_formula_moiety 'C72 H96 Pb2, C6 H6'
_chemical_formula_sum 'C78 H102 Pb2'
_chemical_formula_weight 1453.98
_chemical_name_common Bert*Pb(II)Pb(IV)Bert*.benzene
_chemical_name_systematic
; 
 ? 
;
_space_group_IT_number 2
_symmetry_cell_setting triclinic
_symmetry_space_group_name_Hall '-P 1'
_symmetry_space_group_name_H-M 'P -1'
_atom_sites_solution_hydrogens geom
_atom_sites_solution_primary direct
_atom_sites_solution_secondary difmap
_audit_creation_method SHELXL-97
_cell_angle_alpha 75.798(2)
_cell_angle_beta 84.570(2)
_cell_angle_gamma 64.935(2)
_cell_formula_units_Z 2
_cell_length_a 12.2208(13)
_cell_length_b 13.6627(14)
_cell_length_c 22.913(2)
_cell_measurement_reflns_used 8414
_cell_measurement_temperature 86(2)
_cell_measurement_theta_max 32.5
_cell_measurement_theta_min 2.4
_cell_volume 3359.4(6)
_computing_cell_refinement 'SAINT (Bruker, 2004)''
_computing_data_collection 'Apex2 (Bruker, 2004)'
_computing_data_reduction SAINT
_computing_molecular_graphics 'SHELXTL 5.1 (Sheldrick, 1994)'
_computing_publication_material SHELXL97
_computing_structure_refinement 'SHELXL97 (Sheldrick, 1997)'
_computing_structure_solution 'SHELXS97 (Sheldrick, 1990)'
_diffrn_ambient_temperature 86(2)
_diffrn_detector_area_resol_mean 8.3
_diffrn_measured_fraction_theta_full 0.999
_diffrn_measured_fraction_theta_max 0.999
_diffrn_measurement_device_type 'Bruker APEXII'
_diffrn_measurement_method \w
_diffrn_radiation_monochromator graphite
_diffrn_radiation_source 'fine-focus sealed tube'
_diffrn_radiation_type MoK\a
_diffrn_radiation_wavelength 0.71073
_diffrn_reflns_av_R_equivalents 0.0241
_diffrn_reflns_av_sigmaI/netI 0.0308
_diffrn_reflns_limit_h_max 15
_diffrn_reflns_limit_h_min -15
_diffrn_reflns_limit_k_max 17
_diffrn_reflns_limit_k_min -17
_diffrn_reflns_limit_l_max 29
_diffrn_reflns_limit_l_min -29
_diffrn_reflns_number 38144
_diffrn_reflns_theta_full 27.48
_diffrn_reflns_theta_max 27.48
_diffrn_reflns_theta_min 1.91
_diffrn_standards_number 0
_exptl_absorpt_coefficient_mu 5.046
_exptl_absorpt_correction_T_max 0.688
_exptl_absorpt_correction_T_min 0.588
_exptl_absorpt_correction_type multi-scan
_exptl_absorpt_process_details 'SADABS 2.10 (Sheldrick, 2004)'
_exptl_crystal_colour green
_exptl_crystal_density_diffrn 1.437
_exptl_crystal_density_method 'not measured'
_exptl_crystal_description parallelepiped
_exptl_crystal_F_000 1468
_exptl_crystal_size_max 0.12
_exptl_crystal_size_mid 0.10
_exptl_crystal_size_min 0.08
_refine_diff_density_max 1.957
_refine_diff_density_min -0.562
_refine_diff_density_rms 0.093
_refine_ls_extinction_method none
_refine_ls_goodness_of_fit_ref 1.037
_refine_ls_hydrogen_treatment constr
_refine_ls_matrix_type full
_refine_ls_number_parameters 743
_refine_ls_number_reflns 15395
_refine_ls_number_restraints 0
_refine_ls_restrained_S_all 1.037
_refine_ls_R_factor_all 0.0296
_refine_ls_R_factor_gt 0.0220
_refine_ls_shift/su_max 0.002
_refine_ls_shift/su_mean 0.000
_refine_ls_structure_factor_coef Fsqd
_refine_ls_weighting_details 'calc w=1/[\s^2^(Fo^2^)+(0.0234P)^2^+2.1460P] where P=(Fo^2^+2Fc^2^)/3'
_refine_ls_weighting_scheme calc
_refine_ls_wR_factor_gt 0.0504
_refine_ls_wR_factor_ref 0.0525
_reflns_number_gt 13113
_reflns_number_total 15395
_reflns_threshold_expression I>2\s(I)
_cod_data_source_file om050482tsi20050610_031023.cif
_cod_data_source_block mn1638
_cod_database_code 4076032

loop_
_symmetry_equiv_pos_as_xyz
'x, y, z'
'-x, -y, -z'

loop_
_atom_site_label
_atom_site_type_symbol
_atom_site_fract_x
_atom_site_fract_y
_atom_site_fract_z
_atom_site_U_iso_or_equiv
_atom_site_adp_type
_atom_site_occupancy
_atom_site_symmetry_multiplicity
_atom_site_calc_flag
_atom_site_refinement_flags
Pb1 Pb 0.599989(8) 0.246506(8) 0.318326(4) 0.01384(3) Uani 1 1 d .
Pb2 Pb 0.596599(8) 0.210228(8) 0.195018(4) 0.01180(3) Uani 1 1 d .
C1 C 0.8007(2) 0.2168(2) 0.32100(11) 0.0117(5) Uani 1 1 d .
C2 C 0.9038(2) 0.1167(2) 0.32429(11) 0.0121(5) Uani 1 1 d .
C3 C 1.0174(2) 0.1147(2) 0.33037(11) 0.0150(5) Uani 1 1 d .
H3A H 1.0873 0.0473 0.3320 0.018 Uiso 1 1 calc R
C4 C 1.0301(2) 0.2090(2) 0.33404(12) 0.0157(5) Uani 1 1 d .
H4A H 1.1082 0.2064 0.3377 0.019 Uiso 1 1 calc R
C5 C 0.9282(2) 0.3073(2) 0.33227(11) 0.0152(5) Uani 1 1 d .
H5A H 0.9365 0.3718 0.3356 0.018 Uiso 1 1 calc R
C6 C 0.8138(2) 0.3123(2) 0.32558(11) 0.0119(5) Uani 1 1 d .
C7 C 0.6999(2) 0.4156(2) 0.32637(11) 0.0125(5) Uani 1 1 d .
C8 C 0.6502(2) 0.4387(2) 0.38214(11) 0.0144(5) Uani 1 1 d .
C9 C 0.5399(2) 0.5306(2) 0.38224(12) 0.0166(5) Uani 1 1 d .
H9A H 0.5068 0.5464 0.4198 0.020 Uiso 1 1 calc R
C10 C 0.4769(2) 0.5996(2) 0.33001(12) 0.0149(5) Uani 1 1 d .
C11 C 0.5278(2) 0.5754(2) 0.27545(12) 0.0154(5) Uani 1 1 d .
H11A H 0.4860 0.6216 0.2391 0.018 Uiso 1 1 calc R
C12 C 0.6382(2) 0.4855(2) 0.27233(11) 0.0132(5) Uani 1 1 d .
C13 C 0.7115(2) 0.3669(2) 0.44217(12) 0.0173(6) Uani 1 1 d .
H13A H 0.7898 0.3074 0.4334 0.021 Uiso 1 1 calc R
C14 C 0.7398(3) 0.4348(3) 0.47789(14) 0.0264(7) Uani 1 1 d .
H14A H 0.7915 0.4680 0.4539 0.040 Uiso 1 1 calc R
H14B H 0.7818 0.3862 0.5155 0.040 Uiso 1 1 calc R
H14C H 0.6643 0.4937 0.4871 0.040 Uiso 1 1 calc R
C15 C 0.6345(3) 0.3104(2) 0.47903(12) 0.0233(6) Uani 1 1 d .
H15A H 0.6166 0.2685 0.4550 0.035 Uiso 1 1 calc R
H15B H 0.5588 0.3668 0.4900 0.035 Uiso 1 1 calc R
H15C H 0.6788 0.2597 0.5157 0.035 Uiso 1 1 calc R
C16 C 0.3559(2) 0.6967(2) 0.33314(12) 0.0181(6) Uani 1 1 d .
H16A H 0.3489 0.7102 0.3746 0.022 Uiso 1 1 calc R
C17 C 0.3466(3) 0.8033(2) 0.28884(14) 0.0280(7) Uani 1 1 d .
H17A H 0.4144 0.8198 0.2955 0.042 Uiso 1 1 calc R
H17B H 0.2703 0.8645 0.2950 0.042 Uiso 1 1 calc R
H17C H 0.3489 0.7940 0.2476 0.042 Uiso 1 1 calc R
C18 C 0.2513(3) 0.6689(3) 0.32408(17) 0.0335(8) Uani 1 1 d .
H18A H 0.2553 0.6035 0.3550 0.050 Uiso 1 1 calc R
H18B H 0.2567 0.6532 0.2841 0.050 Uiso 1 1 calc R
H18C H 0.1747 0.7320 0.3273 0.050 Uiso 1 1 calc R
C19 C 0.6971(2) 0.4693(2) 0.21161(11) 0.0150(5) Uani 1 1 d .
H19A H 0.7386 0.3878 0.2137 0.018 Uiso 1 1 calc R
C20 C 0.6074(3) 0.5223(2) 0.15892(12) 0.0197(6) Uani 1 1 d .
H20A H 0.5400 0.5003 0.1687 0.029 Uiso 1 1 calc R
H20B H 0.6480 0.4975 0.1229 0.029 Uiso 1 1 calc R
H20C H 0.5765 0.6033 0.1513 0.029 Uiso 1 1 calc R
C21 C 0.7924(3) 0.5165(3) 0.19912(13) 0.0251(7) Uani 1 1 d .
H21A H 0.8318 0.5032 0.1608 0.038 Uiso 1 1 calc R
H21B H 0.8530 0.4801 0.2316 0.038 Uiso 1 1 calc R
H21C H 0.7536 0.5965 0.1970 0.038 Uiso 1 1 calc R
C22 C 0.8912(2) 0.0119(2) 0.32503(11) 0.0113(5) Uani 1 1 d .
C23 C 0.8708(2) -0.0101(2) 0.27103(11) 0.0125(5) Uani 1 1 d .
C24 C 0.8553(2) -0.1066(2) 0.27367(12) 0.0151(5) Uani 1 1 d .
H24A H 0.8393 -0.1203 0.2374 0.018 Uiso 1 1 calc R
C25 C 0.8626(2) -0.1835(2) 0.32726(12) 0.0149(5) Uani 1 1 d .
C26 C 0.8867(2) -0.1615(2) 0.37988(11) 0.0142(5) Uani 1 1 d .
H26A H 0.8941 -0.2139 0.4169 0.017 Uiso 1 1 calc R
C27 C 0.9001(2) -0.0651(2) 0.37973(11) 0.0125(5) Uani 1 1 d .
C28 C 0.8799(2) 0.0612(2) 0.20999(11) 0.0143(5) Uani 1 1 d .
H28A H 0.8783 0.1314 0.2167 0.017 Uiso 1 1 calc R
C29 C 0.7768(2) 0.0925(2) 0.16631(11) 0.0152(5) Uani 1 1 d .
H29A H 0.7704 0.0241 0.1632 0.018 Uiso 1 1 calc R
H29B H 0.7962 0.1275 0.1259 0.018 Uiso 1 1 calc R
C30 C 1.0027(3) -0.0006(2) 0.18286(13) 0.0227(6) Uani 1 1 d .
H30A H 1.0675 -0.0177 0.2109 0.034 Uiso 1 1 calc R
H30B H 1.0127 0.0462 0.1447 0.034 Uiso 1 1 calc R
H30C H 1.0063 -0.0698 0.1757 0.034 Uiso 1 1 calc R
C31 C 0.8488(3) -0.2899(2) 0.32912(13) 0.0199(6) Uani 1 1 d .
H31A H 0.8533 -0.3301 0.3722 0.024 Uiso 1 1 calc R
C32 C 0.9523(3) -0.3650(2) 0.29616(15) 0.0261(7) Uani 1 1 d .
H32A H 1.0295 -0.3782 0.3129 0.039 Uiso 1 1 calc R
H32B H 0.9475 -0.3292 0.2532 0.039 Uiso 1 1 calc R
H32C H 0.9463 -0.4359 0.3012 0.039 Uiso 1 1 calc R
C33 C 0.7277(3) -0.2683(3) 0.30337(16) 0.0301(7) Uani 1 1 d .
H33A H 0.6617 -0.2220 0.3257 0.045 Uiso 1 1 calc R
H33B H 0.7222 -0.3390 0.3070 0.045 Uiso 1 1 calc R
H33C H 0.7214 -0.2298 0.2608 0.045 Uiso 1 1 calc R
C34 C 0.9258(2) -0.0471(2) 0.43923(11) 0.0155(5) Uani 1 1 d .
H34A H 0.9405 0.0217 0.4300 0.019 Uiso 1 1 calc R
C35 C 1.0391(3) -0.1426(3) 0.46960(15) 0.0340(8) Uani 1 1 d .
H35A H 1.1080 -0.1500 0.4426 0.051 Uiso 1 1 calc R
H35B H 1.0277 -0.2116 0.4787 0.051 Uiso 1 1 calc R
H35C H 1.0548 -0.1279 0.5070 0.051 Uiso 1 1 calc R
C36 C 0.8183(3) -0.0294(3) 0.48179(14) 0.0309(7) Uani 1 1 d .
H36A H 0.7474 0.0353 0.4624 0.046 Uiso 1 1 calc R
H36B H 0.8376 -0.0169 0.5191 0.046 Uiso 1 1 calc R
H36C H 0.8009 -0.0953 0.4911 0.046 Uiso 1 1 calc R
C37 C 0.4684(2) 0.1329(2) 0.18731(11) 0.0122(5) Uani 1 1 d .
C38 C 0.4757(2) 0.0882(2) 0.13670(11) 0.0136(5) Uani 1 1 d .
C39 C 0.3963(2) 0.0424(2) 0.13066(12) 0.0167(5) Uani 1 1 d .
H39A H 0.4022 0.0119 0.0968 0.020 Uiso 1 1 calc R
C40 C 0.3081(3) 0.0407(2) 0.17365(12) 0.0190(6) Uani 1 1 d .
H40A H 0.2561 0.0071 0.1698 0.023 Uiso 1 1 calc R
C41 C 0.2968(2) 0.0884(2) 0.22211(12) 0.0170(6) Uani 1 1 d .
H41A H 0.2350 0.0893 0.2507 0.020 Uiso 1 1 calc R
C42 C 0.3754(2) 0.1352(2) 0.22935(11) 0.0128(5) Uani 1 1 d .
C43 C 0.3521(2) 0.1903(2) 0.28136(11) 0.0122(5) Uani 1 1 d .
C44 C 0.3833(2) 0.1262(2) 0.34042(11) 0.0131(5) Uani 1 1 d .
C45 C 0.3500(2) 0.1782(2) 0.38889(12) 0.0152(5) Uani 1 1 d .
H45A H 0.3702 0.1340 0.4287 0.018 Uiso 1 1 calc R
C46 C 0.2885(2) 0.2925(2) 0.38058(12) 0.0158(5) Uani 1 1 d .
C47 C 0.2608(2) 0.3554(2) 0.32183(12) 0.0165(5) Uani 1 1 d .
H47A H 0.2200 0.4338 0.3153 0.020 Uiso 1 1 calc R
C48 C 0.2907(2) 0.3072(2) 0.27202(11) 0.0139(5) Uani 1 1 d .
C49 C 0.4576(2) 0.0014(2) 0.35354(12) 0.0159(5) Uani 1 1 d .
H49A H 0.4708 -0.0227 0.3147 0.019 Uiso 1 1 calc R
C50 C 0.5812(3) -0.0267(2) 0.37941(13) 0.0234(6) Uani 1 1 d .
H50A H 0.6266 -0.1075 0.3905 0.035 Uiso 1 1 calc R
H50B H 0.5700 0.0037 0.4152 0.035 Uiso 1 1 calc R
H50C H 0.6260 0.0056 0.3491 0.035 Uiso 1 1 calc R
C51 C 0.3942(3) -0.0622(2) 0.39641(13) 0.0229(6) Uani 1 1 d .
H51A H 0.3144 -0.0421 0.3799 0.034 Uiso 1 1 calc R
H51B H 0.3848 -0.0433 0.4357 0.034 Uiso 1 1 calc R
H51C H 0.4426 -0.1421 0.4011 0.034 Uiso 1 1 calc R
C52 C 0.2508(3) 0.3511(2) 0.43265(12) 0.0221(6) Uani 1 1 d .
H52A H 0.2685 0.4184 0.4206 0.027 Uiso 1 1 calc R
C53 C 0.1148(3) 0.3914(3) 0.44238(15) 0.0389(9) Uani 1 1 d .
H53A H 0.0915 0.4306 0.4752 0.058 Uiso 1 1 calc R
H53B H 0.0937 0.3277 0.4529 0.058 Uiso 1 1 calc R
H53C H 0.0720 0.4419 0.4054 0.058 Uiso 1 1 calc R
C54 C 0.3195(3) 0.2816(3) 0.49102(13) 0.0257(7) Uani 1 1 d .
H54A H 0.4066 0.2549 0.4836 0.039 Uiso 1 1 calc R
H54B H 0.2987 0.2181 0.5061 0.039 Uiso 1 1 calc R
H54C H 0.2976 0.3270 0.5210 0.039 Uiso 1 1 calc R
C55 C 0.2515(2) 0.3812(2) 0.20971(12) 0.0165(5) Uani 1 1 d .
H55A H 0.3030 0.3394 0.1797 0.020 Uiso 1 1 calc R
C56 C 0.1206(3) 0.4060(3) 0.19774(14) 0.0263(7) Uani 1 1 d .
H56A H 0.1122 0.3361 0.2029 0.039 Uiso 1 1 calc R
H56B H 0.0975 0.4497 0.1565 0.039 Uiso 1 1 calc R
H56C H 0.0678 0.4481 0.2262 0.039 Uiso 1 1 calc R
C57 C 0.2658(3) 0.4902(2) 0.19957(13) 0.0233(6) Uani 1 1 d .
H57A H 0.3471 0.4746 0.2121 0.035 Uiso 1 1 calc R
H57B H 0.2057 0.5385 0.2233 0.035 Uiso 1 1 calc R
H57C H 0.2537 0.5272 0.1568 0.035 Uiso 1 1 calc R
C58 C 0.5610(2) 0.0961(2) 0.08566(11) 0.0135(5) Uani 1 1 d .
C59 C 0.5505(2) 0.2015(2) 0.05278(11) 0.0140(5) Uani 1 1 d .
C60 C 0.6257(2) 0.2102(2) 0.00409(11) 0.0153(5) Uani 1 1 d .
H60A H 0.6193 0.2816 -0.0169 0.018 Uiso 1 1 calc R
C61 C 0.7099(2) 0.1174(2) -0.01460(11) 0.0173(6) Uani 1 1 d .
C62 C 0.7190(2) 0.0142(2) 0.01758(12) 0.0169(6) Uani 1 1 d .
H62A H 0.7764 -0.0500 0.0053 0.020 Uiso 1 1 calc R
C63 C 0.6473(2) 0.0007(2) 0.06737(11) 0.0151(5) Uani 1 1 d .
C64 C 0.4604(2) 0.3077(2) 0.07012(12) 0.0156(5) Uani 1 1 d .
H64A H 0.3973 0.2894 0.0954 0.019 Uiso 1 1 calc R
C65 C 0.5232(2) 0.3452(2) 0.10938(11) 0.0167(5) Uani 1 1 d .
H65A H 0.4650 0.4150 0.1199 0.020 Uiso 1 1 calc R
H65B H 0.5903 0.3593 0.0868 0.020 Uiso 1 1 calc R
C66 C 0.3954(3) 0.4021(2) 0.01651(12) 0.0227(6) Uani 1 1 d .
H66A H 0.3558 0.3765 -0.0079 0.034 Uiso 1 1 calc R
H66B H 0.4542 0.4250 -0.0081 0.034 Uiso 1 1 calc R
H66C H 0.3347 0.4652 0.0312 0.034 Uiso 1 1 calc R
C67 C 0.7920(3) 0.1284(3) -0.06780(12) 0.0227(6) Uani 1 1 d .
H67A H 0.8353 0.0538 -0.0774 0.027 Uiso 1 1 calc R
C68 C 0.7202(4) 0.2087(3) -0.12351(15) 0.0443(10) Uani 1 1 d .
H68A H 0.7748 0.2080 -0.1578 0.067 Uiso 1 1 calc R
H68B H 0.6809 0.2837 -0.1163 0.067 Uiso 1 1 calc R
H68C H 0.6587 0.1860 -0.1324 0.067 Uiso 1 1 calc R
C69 C 0.8853(5) 0.1623(6) -0.0524(2) 0.092(2) Uani 1 1 d .
H69A H 0.9381 0.1664 -0.0870 0.138 Uiso 1 1 calc R
H69B H 0.9335 0.1075 -0.0178 0.138 Uiso 1 1 calc R
H69C H 0.8453 0.2351 -0.0425 0.138 Uiso 1 1 calc R
C70 C 0.6685(3) -0.1173(2) 0.10033(12) 0.0180(6) Uani 1 1 d .
H70A H 0.6210 -0.1134 0.1384 0.022 Uiso 1 1 calc R
C71 C 0.8020(3) -0.1890(2) 0.11732(13) 0.0205(6) Uani 1 1 d .
H71A H 0.8310 -0.1519 0.1397 0.031 Uiso 1 1 calc R
H71B H 0.8494 -0.1999 0.0807 0.031 Uiso 1 1 calc R
H71C H 0.8107 -0.2612 0.1425 0.031 Uiso 1 1 calc R
C72 C 0.6233(3) -0.1715(2) 0.06239(13) 0.0243(6) Uani 1 1 d .
H72A H 0.6336 -0.2456 0.0854 0.036 Uiso 1 1 calc R
H72B H 0.6700 -0.1778 0.0252 0.036 Uiso 1 1 calc R
H72C H 0.5377 -0.1258 0.0524 0.036 Uiso 1 1 calc R
C73 C 1.0621(4) 0.3492(4) 0.0105(2) 0.0527(11) Uani 1 1 d .
H73A H 1.1137 0.3677 -0.0196 0.063 Uiso 1 1 calc R
C74 C 1.1072(4) 0.2879(3) 0.0677(2) 0.0603(13) Uani 1 1 d .
H74A H 1.1902 0.2635 0.0767 0.072 Uiso 1 1 calc R
C75 C 1.0330(5) 0.2628(3) 0.1105(2) 0.0590(13) Uani 1 1 d .
H75A H 1.0646 0.2207 0.1495 0.071 Uiso 1 1 calc R
C76 C 0.9134(4) 0.2971(3) 0.09854(16) 0.0431(9) Uani 1 1 d .
H76A H 0.8617 0.2804 0.1291 0.052 Uiso 1 1 calc R
C77 C 0.8689(3) 0.3555(3) 0.04217(17) 0.0446(9) Uani 1 1 d .
H77A H 0.7862 0.3776 0.0334 0.054 Uiso 1 1 calc R
C78 C 0.9423(4) 0.3827(4) -0.00227(17) 0.0509(11) Uani 1 1 d .
H78A H 0.9103 0.4243 -0.0413 0.061 Uiso 1 1 calc R

loop_
_atom_site_aniso_label
_atom_site_aniso_U_11
_atom_site_aniso_U_22
_atom_site_aniso_U_33
_atom_site_aniso_U_23
_atom_site_aniso_U_13
_atom_site_aniso_U_12
Pb1 0.01227(5) 0.02020(6) 0.01219(5) -0.00665(4) 0.00219(4) -0.00852(4)
Pb2 0.01123(5) 0.01478(5) 0.01046(5) -0.00410(4) 0.00122(4) -0.00597(4)
C1 0.0141(12) 0.0141(12) 0.0074(11) -0.0035(10) 0.0012(9) -0.0059(10)
C2 0.0141(12) 0.0133(12) 0.0095(11) -0.0029(10) 0.0003(10) -0.0062(10)
C3 0.0119(13) 0.0156(13) 0.0154(13) -0.0026(10) 0.0007(10) -0.0045(10)
C4 0.0123(13) 0.0205(14) 0.0175(13) -0.0046(11) 0.0018(10) -0.0100(11)
C5 0.0183(13) 0.0167(13) 0.0159(13) -0.0039(11) -0.0008(10) -0.0118(11)
C6 0.0120(12) 0.0139(12) 0.0089(11) -0.0025(10) 0.0018(9) -0.0050(10)
C7 0.0135(12) 0.0112(12) 0.0158(12) -0.0047(10) -0.0003(10) -0.0068(10)
C8 0.0164(13) 0.0139(12) 0.0130(12) -0.0031(10) 0.0001(10) -0.0063(11)
C9 0.0211(14) 0.0162(13) 0.0128(12) -0.0057(11) 0.0030(11) -0.0074(11)
C10 0.0158(13) 0.0116(12) 0.0171(13) -0.0045(10) 0.0000(10) -0.0046(10)
C11 0.0194(14) 0.0128(12) 0.0121(12) -0.0005(10) -0.0026(10) -0.0056(11)
C12 0.0148(13) 0.0124(12) 0.0153(12) -0.0032(10) -0.0003(10) -0.0083(10)
C13 0.0180(14) 0.0156(13) 0.0134(13) -0.0046(11) -0.0010(10) -0.0014(11)
C14 0.0293(17) 0.0237(15) 0.0237(15) -0.0068(13) -0.0074(13) -0.0065(13)
C15 0.0329(17) 0.0210(15) 0.0133(13) -0.0019(12) 0.0013(12) -0.0101(13)
C16 0.0172(14) 0.0160(13) 0.0170(13) -0.0072(11) 0.0003(11) -0.0011(11)
C17 0.0320(17) 0.0162(14) 0.0288(16) -0.0062(13) -0.0016(13) -0.0025(13)
C18 0.0200(16) 0.0260(17) 0.052(2) -0.0125(16) 0.0012(15) -0.0051(13)
C19 0.0181(13) 0.0148(13) 0.0129(12) -0.0038(10) 0.0021(10) -0.0077(11)
C20 0.0234(15) 0.0237(15) 0.0130(13) -0.0050(11) 0.0009(11) -0.0104(12)
C21 0.0231(16) 0.0367(18) 0.0224(15) -0.0072(13) 0.0050(12) -0.0195(14)
C22 0.0074(11) 0.0114(12) 0.0147(12) -0.0051(10) 0.0002(9) -0.0024(10)
C23 0.0078(12) 0.0140(12) 0.0139(12) -0.0049(10) 0.0001(9) -0.0019(10)
C24 0.0136(13) 0.0190(13) 0.0145(12) -0.0079(11) 0.0011(10) -0.0065(11)
C25 0.0132(13) 0.0144(13) 0.0195(13) -0.0084(11) 0.0025(10) -0.0061(10)
C26 0.0131(13) 0.0141(12) 0.0135(12) -0.0022(10) 0.0004(10) -0.0046(10)
C27 0.0108(12) 0.0133(12) 0.0137(12) -0.0058(10) 0.0006(10) -0.0039(10)
C28 0.0128(13) 0.0168(13) 0.0129(12) -0.0046(10) 0.0022(10) -0.0057(11)
C29 0.0147(13) 0.0171(13) 0.0113(12) -0.0053(10) 0.0012(10) -0.0034(11)
C30 0.0161(14) 0.0261(15) 0.0210(14) -0.0020(12) 0.0052(11) -0.0068(12)
C31 0.0252(15) 0.0172(14) 0.0220(14) -0.0084(12) 0.0033(12) -0.0118(12)
C32 0.0239(16) 0.0171(14) 0.0383(18) -0.0118(13) 0.0009(13) -0.0067(12)
C33 0.0238(16) 0.0324(17) 0.047(2) -0.0225(16) 0.0059(14) -0.0174(14)
C34 0.0201(14) 0.0166(13) 0.0127(12) -0.0038(10) -0.0009(10) -0.0097(11)
C35 0.0348(19) 0.0311(18) 0.0345(18) -0.0137(15) -0.0187(15) -0.0049(15)
C36 0.0352(18) 0.049(2) 0.0216(15) -0.0189(15) 0.0090(14) -0.0254(17)
C37 0.0125(12) 0.0136(12) 0.0110(12) -0.0029(10) 0.0014(10) -0.0060(10)
C38 0.0148(13) 0.0152(12) 0.0094(12) -0.0018(10) 0.0013(10) -0.0056(10)
C39 0.0170(13) 0.0223(14) 0.0134(12) -0.0065(11) 0.0016(10) -0.0095(11)
C40 0.0202(14) 0.0233(14) 0.0196(14) -0.0057(12) 0.0004(11) -0.0143(12)
C41 0.0168(13) 0.0213(14) 0.0143(13) -0.0057(11) 0.0063(11) -0.0095(11)
C42 0.0135(12) 0.0142(12) 0.0091(11) -0.0024(10) -0.0010(10) -0.0040(10)
C43 0.0086(12) 0.0181(13) 0.0126(12) -0.0061(10) 0.0040(9) -0.0074(10)
C44 0.0103(12) 0.0163(13) 0.0131(12) -0.0043(10) 0.0025(10) -0.0060(10)
C45 0.0156(13) 0.0197(13) 0.0112(12) -0.0047(11) 0.0032(10) -0.0082(11)
C46 0.0149(13) 0.0197(14) 0.0143(12) -0.0077(11) 0.0033(10) -0.0072(11)
C47 0.0150(13) 0.0148(13) 0.0168(13) -0.0043(11) 0.0015(10) -0.0035(11)
C48 0.0148(13) 0.0177(13) 0.0089(12) -0.0020(10) 0.0011(10) -0.0073(11)
C49 0.0175(13) 0.0160(13) 0.0131(12) -0.0051(10) 0.0043(10) -0.0057(11)
C50 0.0180(14) 0.0211(15) 0.0258(15) -0.0057(12) -0.0010(12) -0.0028(12)
C51 0.0250(16) 0.0159(14) 0.0250(15) -0.0030(12) 0.0031(12) -0.0072(12)
C52 0.0334(17) 0.0181(14) 0.0137(13) -0.0056(11) 0.0038(12) -0.0094(13)
C53 0.0312(19) 0.044(2) 0.0246(17) -0.0174(16) 0.0048(14) 0.0051(16)
C54 0.0339(18) 0.0282(16) 0.0176(14) -0.0108(13) 0.0023(13) -0.0128(14)
C55 0.0179(14) 0.0155(13) 0.0144(13) -0.0039(11) 0.0045(11) -0.0060(11)
C56 0.0251(16) 0.0285(16) 0.0224(15) -0.0012(13) -0.0051(12) -0.0099(13)
C57 0.0260(16) 0.0189(14) 0.0218(15) -0.0008(12) 0.0045(12) -0.0093(12)
C58 0.0143(13) 0.0194(13) 0.0090(12) -0.0034(10) -0.0005(10) -0.0091(11)
C59 0.0138(13) 0.0191(13) 0.0117(12) -0.0054(10) -0.0021(10) -0.0077(11)
C60 0.0189(14) 0.0174(13) 0.0098(12) -0.0003(10) 0.0003(10) -0.0093(11)
C61 0.0156(13) 0.0260(15) 0.0109(12) -0.0061(11) 0.0023(10) -0.0087(12)
C62 0.0177(14) 0.0190(13) 0.0150(13) -0.0080(11) 0.0032(11) -0.0068(11)
C63 0.0183(13) 0.0175(13) 0.0117(12) -0.0041(10) -0.0007(10) -0.0090(11)
C64 0.0148(13) 0.0164(13) 0.0134(12) -0.0033(10) -0.0002(10) -0.0045(11)
C65 0.0195(14) 0.0151(13) 0.0139(13) -0.0036(11) 0.0013(11) -0.0056(11)
C66 0.0248(16) 0.0196(14) 0.0171(14) -0.0002(12) -0.0004(12) -0.0050(12)
C67 0.0237(15) 0.0301(16) 0.0152(13) -0.0084(12) 0.0093(12) -0.0123(13)
C68 0.049(2) 0.039(2) 0.0240(17) -0.0021(15) 0.0193(16) -0.0059(18)
C69 0.071(3) 0.217(7) 0.052(3) -0.066(4) 0.043(3) -0.110(4)
C70 0.0224(14) 0.0205(14) 0.0137(13) -0.0062(11) 0.0052(11) -0.0111(12)
C71 0.0256(15) 0.0161(13) 0.0186(14) -0.0038(11) -0.0028(12) -0.0069(12)
C72 0.0285(16) 0.0219(15) 0.0270(16) -0.0088(13) 0.0005(13) -0.0129(13)
C73 0.042(2) 0.051(3) 0.073(3) -0.038(2) 0.019(2) -0.017(2)
C74 0.048(3) 0.039(2) 0.097(4) -0.016(3) -0.033(3) -0.014(2)
C75 0.085(4) 0.035(2) 0.059(3) 0.000(2) -0.038(3) -0.025(2)
C76 0.065(3) 0.0229(17) 0.0316(19) -0.0022(15) -0.0029(18) -0.0104(18)
C77 0.032(2) 0.041(2) 0.041(2) 0.0054(17) -0.0032(16) -0.0045(17)
C78 0.043(2) 0.064(3) 0.032(2) -0.0001(19) -0.0008(17) -0.015(2)

loop_
_atom_type_symbol
_atom_type_description
_atom_type_scat_dispersion_real
_atom_type_scat_dispersion_imag
_atom_type_scat_source
C C 0.0033 0.0016 'International Tables Vol C Tables 4.2.6.8 and 6.1.1.4'
H H 0.0000 0.0000 'International Tables Vol C Tables 4.2.6.8 and 6.1.1.4'
Pb Pb -3.3944 10.1111 'International Tables Vol C Tables 4.2.6.8 and 6.1.1.4'

loop_
_geom_angle_atom_site_label_1
_geom_angle_atom_site_label_2
_geom_angle_atom_site_label_3
_geom_angle
C1 Pb1 Pb2 97.99(6)
C29 Pb2 C37 104.11(9)
C29 Pb2 C65 103.39(9)
C37 Pb2 C65 93.16(10)
C29 Pb2 Pb1 113.88(6)
C37 Pb2 Pb1 112.59(6)
C65 Pb2 Pb1 126.15(6)
C2 C1 C6 119.3(2)
C2 C1 Pb1 128.23(18)
C6 C1 Pb1 112.18(17)
C3 C2 C1 119.2(2)
C3 C2 C22 120.5(2)
C1 C2 C22 120.2(2)
C4 C3 C2 121.3(2)
C4 C3 H3A 119.3
C2 C3 H3A 119.3
C3 C4 C5 119.5(2)
C3 C4 H4A 120.2
C5 C4 H4A 120.2
C4 C5 C6 120.5(2)
C4 C5 H5A 119.7
C6 C5 H5A 119.7
C5 C6 C1 120.1(2)
C5 C6 C7 122.5(2)
C1 C6 C7 117.3(2)
C8 C7 C12 119.6(2)
C8 C7 C6 119.3(2)
C12 C7 C6 121.0(2)
C9 C8 C7 118.6(2)
C9 C8 C13 118.9(2)
C7 C8 C13 122.5(2)
C10 C9 C8 123.0(2)
C10 C9 H9A 118.5
C8 C9 H9A 118.5
C9 C10 C11 117.5(2)
C9 C10 C16 120.5(2)
C11 C10 C16 122.0(2)
C10 C11 C12 122.3(2)
C10 C11 H11A 118.9
C12 C11 H11A 118.9
C11 C12 C7 119.1(2)
C11 C12 C19 120.5(2)
C7 C12 C19 120.2(2)
C8 C13 C15 111.0(2)
C8 C13 C14 111.1(2)
C15 C13 C14 111.0(2)
C8 C13 H13A 107.8
C15 C13 H13A 107.8
C14 C13 H13A 107.8
C13 C14 H14A 109.5
C13 C14 H14B 109.5
H14A C14 H14B 109.5
C13 C14 H14C 109.5
H14A C14 H14C 109.5
H14B C14 H14C 109.5
C13 C15 H15A 109.5
C13 C15 H15B 109.5
H15A C15 H15B 109.5
C13 C15 H15C 109.5
H15A C15 H15C 109.5
H15B C15 H15C 109.5
C10 C16 C17 112.5(2)
C10 C16 C18 111.2(2)
C17 C16 C18 110.7(3)
C10 C16 H16A 107.4
C17 C16 H16A 107.4
C18 C16 H16A 107.4
C16 C17 H17A 109.5
C16 C17 H17B 109.5
H17A C17 H17B 109.5
C16 C17 H17C 109.5
H17A C17 H17C 109.5
H17B C17 H17C 109.5
C16 C18 H18A 109.5
C16 C18 H18B 109.5
H18A C18 H18B 109.5
C16 C18 H18C 109.5
H18A C18 H18C 109.5
H18B C18 H18C 109.5
C12 C19 C20 113.6(2)
C12 C19 C21 110.1(2)
C20 C19 C21 108.8(2)
C12 C19 H19A 108.1
C20 C19 H19A 108.1
C21 C19 H19A 108.1
C19 C20 H20A 109.5
C19 C20 H20B 109.5
H20A C20 H20B 109.5
C19 C20 H20C 109.5
H20A C20 H20C 109.5
H20B C20 H20C 109.5
C19 C21 H21A 109.5
C19 C21 H21B 109.5
H21A C21 H21B 109.5
C19 C21 H21C 109.5
H21A C21 H21C 109.5
H21B C21 H21C 109.5
C27 C22 C23 119.7(2)
C27 C22 C2 119.9(2)
C23 C22 C2 120.4(2)
C24 C23 C22 118.8(2)
C24 C23 C28 119.3(2)
C22 C23 C28 121.5(2)
C25 C24 C23 122.6(2)
C25 C24 H24A 118.7
C23 C24 H24A 118.7
C24 C25 C26 117.5(2)
C24 C25 C31 121.9(2)
C26 C25 C31 120.6(2)
C27 C26 C25 122.1(2)
C27 C26 H26A 119.0
C25 C26 H26A 119.0
C26 C27 C22 119.3(2)
C26 C27 C34 118.8(2)
C22 C27 C34 121.9(2)
C23 C28 C29 114.0(2)
C23 C28 C30 108.2(2)
C29 C28 C30 110.7(2)
C23 C28 H28A 107.9
C29 C28 H28A 107.9
C30 C28 H28A 107.9
C28 C29 Pb2 112.95(16)
C28 C29 H29A 109.0
Pb2 C29 H29A 109.0
C28 C29 H29B 109.0
Pb2 C29 H29B 109.0
H29A C29 H29B 107.8
C28 C30 H30A 109.5
C28 C30 H30B 109.5
H30A C30 H30B 109.5
C28 C30 H30C 109.5
H30A C30 H30C 109.5
H30B C30 H30C 109.5
C25 C31 C32 110.6(2)
C25 C31 C33 112.8(2)
C32 C31 C33 110.1(2)
C25 C31 H31A 107.7
C32 C31 H31A 107.7
C33 C31 H31A 107.7
C31 C32 H32A 109.5
C31 C32 H32B 109.5
H32A C32 H32B 109.5
C31 C32 H32C 109.5
H32A C32 H32C 109.5
H32B C32 H32C 109.5
C31 C33 H33A 109.5
C31 C33 H33B 109.5
H33A C33 H33B 109.5
C31 C33 H33C 109.5
H33A C33 H33C 109.5
H33B C33 H33C 109.5
C35 C34 C27 111.2(2)
C35 C34 C36 110.6(3)
C27 C34 C36 111.9(2)
C35 C34 H34A 107.7
C27 C34 H34A 107.7
C36 C34 H34A 107.7
C34 C35 H35A 109.5
C34 C35 H35B 109.5
H35A C35 H35B 109.5
C34 C35 H35C 109.5
H35A C35 H35C 109.5
H35B C35 H35C 109.5
C34 C36 H36A 109.5
C34 C36 H36B 109.5
H36A C36 H36B 109.5
C34 C36 H36C 109.5
H36A C36 H36C 109.5
H36B C36 H36C 109.5
C42 C37 C38 118.7(2)
C42 C37 Pb2 121.80(18)
C38 C37 Pb2 119.30(18)
C39 C38 C37 120.1(2)
C39 C38 C58 117.5(2)
C37 C38 C58 122.2(2)
C38 C39 C40 120.8(2)
C38 C39 H39A 119.6
C40 C39 H39A 119.6
C41 C40 C39 119.7(3)
C41 C40 H40A 120.2
C39 C40 H40A 120.2
C40 C41 C42 120.8(2)
C40 C41 H41A 119.6
C42 C41 H41A 119.6
C41 C42 C37 119.8(2)
C41 C42 C43 117.0(2)
C37 C42 C43 123.1(2)
C44 C43 C48 119.0(2)
C44 C43 C42 120.5(2)
C48 C43 C42 120.4(2)
C45 C44 C43 119.7(2)
C45 C44 C49 118.3(2)
C43 C44 C49 121.9(2)
C46 C45 C44 122.0(2)
C46 C45 H45A 119.0
C44 C45 H45A 119.0
C45 C46 C47 117.8(2)
C45 C46 C52 123.0(2)
C47 C46 C52 119.2(2)
C46 C47 C48 122.4(2)
C46 C47 H47A 118.8
C48 C47 H47A 118.8
C47 C48 C43 119.1(2)
C47 C48 C55 119.1(2)
C43 C48 C55 121.8(2)
C44 C49 C51 112.5(2)
C44 C49 C50 109.7(2)
C51 C49 C50 110.2(2)
C44 C49 H49A 108.1
C51 C49 H49A 108.1
C50 C49 H49A 108.1
C49 C50 H50A 109.5
C49 C50 H50B 109.5
H50A C50 H50B 109.5
C49 C50 H50C 109.5
H50A C50 H50C 109.5
H50B C50 H50C 109.5
C49 C51 H51A 109.5
C49 C51 H51B 109.5
H51A C51 H51B 109.5
C49 C51 H51C 109.5
H51A C51 H51C 109.5
H51B C51 H51C 109.5
C54 C52 C53 110.7(2)
C54 C52 C46 113.9(2)
C53 C52 C46 110.3(2)
C54 C52 H52A 107.2
C53 C52 H52A 107.2
C46 C52 H52A 107.2
C52 C53 H53A 109.5
C52 C53 H53B 109.5
H53A C53 H53B 109.5
C52 C53 H53C 109.5
H53A C53 H53C 109.5
H53B C53 H53C 109.5
C52 C54 H54A 109.5
C52 C54 H54B 109.5
H54A C54 H54B 109.5
C52 C54 H54C 109.5
H54A C54 H54C 109.5
H54B C54 H54C 109.5
C48 C55 C56 109.9(2)
C48 C55 C57 113.7(2)
C56 C55 C57 109.6(2)
C48 C55 H55A 107.8
C56 C55 H55A 107.8
C57 C55 H55A 107.8
C55 C56 H56A 109.5
C55 C56 H56B 109.5
H56A C56 H56B 109.5
C55 C56 H56C 109.5
H56A C56 H56C 109.5
H56B C56 H56C 109.5
C55 C57 H57A 109.5
C55 C57 H57B 109.5
H57A C57 H57B 109.5
C55 C57 H57C 109.5
H57A C57 H57C 109.5
H57B C57 H57C 109.5
C59 C58 C63 118.8(2)
C59 C58 C38 119.3(2)
C63 C58 C38 121.8(2)
C60 C59 C58 119.9(2)
C60 C59 C64 118.4(2)
C58 C59 C64 121.6(2)
C61 C60 C59 121.9(3)
C61 C60 H60A 119.1
C59 C60 H60A 119.1
C62 C61 C60 117.9(2)
C62 C61 C67 121.0(2)
C60 C61 C67 121.1(3)
C61 C62 C63 122.6(2)
C61 C62 H62A 118.7
C63 C62 H62A 118.7
C62 C63 C58 119.0(2)
C62 C63 C70 117.7(2)
C58 C63 C70 123.3(2)
C59 C64 C66 114.2(2)
C59 C64 C65 109.8(2)
C66 C64 C65 110.7(2)
C59 C64 H64A 107.3
C66 C64 H64A 107.3
C65 C64 H64A 107.3
C64 C65 Pb2 109.36(17)
C64 C65 H65A 109.8
Pb2 C65 H65A 109.8
C64 C65 H65B 109.8
Pb2 C65 H65B 109.8
H65A C65 H65B 108.3
C64 C66 H66A 109.5
C64 C66 H66B 109.5
H66A C66 H66B 109.5
C64 C66 H66C 109.5
H66A C66 H66C 109.5
H66B C66 H66C 109.5
C69 C67 C68 110.6(4)
C69 C67 C61 111.4(3)
C68 C67 C61 111.7(2)
C69 C67 H67A 107.7
C68 C67 H67A 107.7
C61 C67 H67A 107.7
C67 C68 H68A 109.5
C67 C68 H68B 109.5
H68A C68 H68B 109.5
C67 C68 H68C 109.5
H68A C68 H68C 109.5
H68B C68 H68C 109.5
C67 C69 H69A 109.5
C67 C69 H69B 109.5
H69A C69 H69B 109.5
C67 C69 H69C 109.5
H69A C69 H69C 109.5
H69B C69 H69C 109.5
C63 C70 C71 111.8(2)
C63 C70 C72 110.9(2)
C71 C70 C72 110.1(2)
C63 C70 H70A 108.0
C71 C70 H70A 108.0
C72 C70 H70A 108.0
C70 C71 H71A 109.5
C70 C71 H71B 109.5
H71A C71 H71B 109.5
C70 C71 H71C 109.5
H71A C71 H71C 109.5
H71B C71 H71C 109.5
C70 C72 H72A 109.5
C70 C72 H72B 109.5
H72A C72 H72B 109.5
C70 C72 H72C 109.5
H72A C72 H72C 109.5
H72B C72 H72C 109.5
C78 C73 C74 119.4(4)
C78 C73 H73A 120.3
C74 C73 H73A 120.3
C75 C74 C73 120.0(4)
C75 C74 H74A 120.0
C73 C74 H74A 120.0
C74 C75 C76 121.0(4)
C74 C75 H75A 119.5
C76 C75 H75A 119.5
C77 C76 C75 119.4(4)
C77 C76 H76A 120.3
C75 C76 H76A 120.3
C76 C77 C78 120.9(4)
C76 C77 H77A 119.5
C78 C77 H77A 119.5
C73 C78 C77 119.3(4)
C73 C78 H78A 120.4
C77 C78 H78A 120.4

loop_
_geom_bond_atom_site_label_1
_geom_bond_atom_site_label_2
_geom_bond_distance
Pb1 C1 2.314(3)
Pb1 Pb2 2.9928(3)
Pb2 C29 2.261(2)
Pb2 C37 2.269(3)
Pb2 C65 2.283(3)
C1 C2 1.404(3)
C1 C6 1.411(3)
C2 C3 1.396(4)
C2 C22 1.500(3)
C3 C4 1.385(4)
C3 H3A 0.9500
C4 C5 1.387(4)
C4 H4A 0.9500
C5 C6 1.392(4)
C5 H5A 0.9500
C6 C7 1.507(3)
C7 C8 1.411(3)
C7 C12 1.415(4)
C8 C9 1.400(4)
C8 C13 1.525(4)
C9 C10 1.385(4)
C9 H9A 0.9500
C10 C11 1.393(3)
C10 C16 1.521(4)
C11 C12 1.398(4)
C11 H11A 0.9500
C12 C19 1.527(3)
C13 C15 1.529(4)
C13 C14 1.533(4)
C13 H13A 1.0000
C14 H14A 0.9800
C14 H14B 0.9800
C14 H14C 0.9800
C15 H15A 0.9800
C15 H15B 0.9800
C15 H15C 0.9800
C16 C17 1.523(4)
C16 C18 1.523(4)
C16 H16A 1.0000
C17 H17A 0.9800
C17 H17B 0.9800
C17 H17C 0.9800
C18 H18A 0.9800
C18 H18B 0.9800
C18 H18C 0.9800
C19 C20 1.527(4)
C19 C21 1.530(4)
C19 H19A 1.0000
C20 H20A 0.9800
C20 H20B 0.9800
C20 H20C 0.9800
C21 H21A 0.9800
C21 H21B 0.9800
C21 H21C 0.9800
C22 C27 1.404(4)
C22 C23 1.410(3)
C23 C24 1.396(4)
C23 C28 1.520(3)
C24 C25 1.389(4)
C24 H24A 0.9500
C25 C26 1.397(4)
C25 C31 1.522(4)
C26 C27 1.394(4)
C26 H26A 0.9500
C27 C34 1.526(3)
C28 C29 1.531(4)
C28 C30 1.536(4)
C28 H28A 1.0000
C29 H29A 0.9900
C29 H29B 0.9900
C30 H30A 0.9800
C30 H30B 0.9800
C30 H30C 0.9800
C31 C32 1.524(4)
C31 C33 1.528(4)
C31 H31A 1.0000
C32 H32A 0.9800
C32 H32B 0.9800
C32 H32C 0.9800
C33 H33A 0.9800
C33 H33B 0.9800
C33 H33C 0.9800
C34 C35 1.520(4)
C34 C36 1.530(4)
C34 H34A 1.0000
C35 H35A 0.9800
C35 H35B 0.9800
C35 H35C 0.9800
C36 H36A 0.9800
C36 H36B 0.9800
C36 H36C 0.9800
C37 C42 1.414(3)
C37 C38 1.417(3)
C38 C39 1.392(4)
C38 C58 1.506(3)
C39 C40 1.393(4)
C39 H39A 0.9500
C40 C41 1.388(4)
C40 H40A 0.9500
C41 C42 1.401(4)
C41 H41A 0.9500
C42 C43 1.504(3)
C43 C44 1.406(4)
C43 C48 1.417(4)
C44 C45 1.400(3)
C44 C49 1.520(4)
C45 C46 1.387(4)
C45 H45A 0.9500
C46 C47 1.392(4)
C46 C52 1.527(3)
C47 C48 1.398(3)
C47 H47A 0.9500
C48 C55 1.516(4)
C49 C51 1.526(4)
C49 C50 1.531(4)
C49 H49A 1.0000
C50 H50A 0.9800
C50 H50B 0.9800
C50 H50C 0.9800
C51 H51A 0.9800
C51 H51B 0.9800
C51 H51C 0.9800
C52 C54 1.520(4)
C52 C53 1.526(4)
C52 H52A 1.0000
C53 H53A 0.9800
C53 H53B 0.9800
C53 H53C 0.9800
C54 H54A 0.9800
C54 H54B 0.9800
C54 H54C 0.9800
C55 C56 1.526(4)
C55 C57 1.532(4)
C55 H55A 1.0000
C56 H56A 0.9800
C56 H56B 0.9800
C56 H56C 0.9800
C57 H57A 0.9800
C57 H57B 0.9800
C57 H57C 0.9800
C58 C59 1.409(4)
C58 C63 1.417(4)
C59 C60 1.392(3)
C59 C64 1.523(4)
C60 C61 1.388(4)
C60 H60A 0.9500
C61 C62 1.385(4)
C61 C67 1.524(4)
C62 C63 1.396(4)
C62 H62A 0.9500
C63 C70 1.523(4)
C64 C66 1.530(4)
C64 C65 1.534(4)
C64 H64A 1.0000
C65 H65A 0.9900
C65 H65B 0.9900
C66 H66A 0.9800
C66 H66B 0.9800
C66 H66C 0.9800
C67 C69 1.496(5)
C67 C68 1.520(5)
C67 H67A 1.0000
C68 H68A 0.9800
C68 H68B 0.9800
C68 H68C 0.9800
C69 H69A 0.9800
C69 H69B 0.9800
C69 H69C 0.9800
C70 C71 1.534(4)
C70 C72 1.537(4)
C70 H70A 1.0000
C71 H71A 0.9800
C71 H71B 0.9800
C71 H71C 0.9800
C72 H72A 0.9800
C72 H72B 0.9800
C72 H72C 0.9800
C73 C78 1.373(6)
C73 C74 1.390(6)
C73 H73A 0.9500
C74 C75 1.355(7)
C74 H74A 0.9500
C75 C76 1.364(6)
C75 H75A 0.9500
C76 C77 1.364(5)
C76 H76A 0.9500
C77 C78 1.380(5)
C77 H77A 0.9500
C78 H78A 0.9500
